data_2218727
loop_
_publ_author_name
'Shafiq, Muhammad'
'Tahir, M. Nawaz'
'Khan, Islam Ullah'
'Ahmad, Saeed'
'Siddiqui, Waseeq Ahmad'

_publ_section_title
;
 3,3-Dibromo-1-ethyl-1<i>H</i>-2,1-benzothiazin-4(3<i>H</i>)-one
 2,2-dioxide
;
_journal_coeditor_code HK2472
_journal_issue 7
_journal_name_full 'Acta Crystallographica Section E'
_journal_page_first o1270
_journal_paper_doi 10.1107/S1600536808017510
_journal_volume 64
_journal_year 2008
_chemical_formula_iupac 'C10 H9 Br2 N O3 S'
_chemical_formula_moiety 'C10 H9 Br2 N O3 S'
_chemical_formula_sum 'C10 H9 Br2 N O3 S'
_chemical_formula_weight 383.06
_chemical_name_systematic
;
3,3-Dibromo-1-ethyl-1H-2,1-benzothiazin-4(3H)-one 2,2-dioxide
;
_space_group_IT_number 14
_symmetry_cell_setting monoclinic
_symmetry_space_group_name_Hall '-P 2ybc'
_symmetry_space_group_name_H-M 'P 1 21/c 1'
_atom_sites_solution_hydrogens geom
_atom_sites_solution_primary direct
_atom_sites_solution_secondary difmap
_audit_creation_method SHELXL-97
_cell_angle_alpha 90.00
_cell_angle_beta 95.374(3)
_cell_angle_gamma 90.00
_cell_formula_units_Z 4
_cell_length_a 7.7979(5)
_cell_length_b 11.9645(7)
_cell_length_c 13.1231(8)
_cell_measurement_reflns_used 708
_cell_measurement_temperature 296(2)
_cell_measurement_theta_max 29.20
_cell_measurement_theta_min 2.31
_cell_volume 1218.98(13)
_computing_cell_refinement 'APEX2 (Bruker, 2007)'
_computing_data_collection 'APEX2 (Bruker, 2007)'
_computing_data_reduction 'SAINT (Bruker, 2007)'
_computing_molecular_graphics 'ORTEP-3 for Windows (Farrugia, 1997) and PLATON (Spek, 2003)'
_computing_publication_material 'WinGX (Farrugia, 1999) and PLATON (Spek, 2003)'
_computing_structure_refinement 'SHELXL97 (Sheldrick, 2008)'
_computing_structure_solution 'SHELXS97 (Sheldrick, 2008)'
_diffrn_ambient_temperature 296(2)
_diffrn_detector_area_resol_mean 7.40
_diffrn_measured_fraction_theta_full 0.993
_diffrn_measured_fraction_theta_max 0.993
_diffrn_measurement_device_type 'Bruker KappaAPEXII CCD'
_diffrn_measurement_method \w
_diffrn_radiation_monochromator graphite
_diffrn_radiation_source 'fine-focus sealed tube'
_diffrn_radiation_type MoK\a
_diffrn_radiation_wavelength 0.71073
_diffrn_reflns_av_R_equivalents 0.0588
_diffrn_reflns_av_sigmaI/netI 0.0868
_diffrn_reflns_limit_h_max 10
_diffrn_reflns_limit_h_min -8
_diffrn_reflns_limit_k_max 15
_diffrn_reflns_limit_k_min -16
_diffrn_reflns_limit_l_max 18
_diffrn_reflns_limit_l_min -17
_diffrn_reflns_number 14754
_diffrn_reflns_theta_full 29.20
_diffrn_reflns_theta_max 29.20
_diffrn_reflns_theta_min 2.31
_diffrn_standards_number 14754
_exptl_absorpt_coefficient_mu 6.815
_exptl_absorpt_correction_T_max 0.508
_exptl_absorpt_correction_T_min 0.400
_exptl_absorpt_correction_type multi-scan
_exptl_absorpt_process_details '(SADABS; Bruker, 2005)'
_exptl_crystal_colour Red
_exptl_crystal_density_diffrn 2.087
_exptl_crystal_density_method 'not measured'
_exptl_crystal_description prismatic
_exptl_crystal_F_000 744
_exptl_crystal_size_max 0.15
_exptl_crystal_size_mid 0.12
_exptl_crystal_size_min 0.10
_refine_diff_density_max 1.269
_refine_diff_density_min -1.611
_refine_ls_extinction_method none
_refine_ls_goodness_of_fit_ref 1.025
_refine_ls_hydrogen_treatment constr
_refine_ls_matrix_type full
_refine_ls_number_parameters 154
_refine_ls_number_reflns 3281
_refine_ls_number_restraints 0
_refine_ls_restrained_S_all 1.025
_refine_ls_R_factor_all 0.1450
_refine_ls_R_factor_gt 0.0663
_refine_ls_shift/su_max 0.000
_refine_ls_shift/su_mean 0.000
_refine_ls_structure_factor_coef Fsqd
_refine_ls_weighting_details 'calc w=1/[\s^2^(Fo^2^)+(0.1081P)^2^+4.0099P] where P=(Fo^2^+2Fc^2^)/3'
_refine_ls_weighting_scheme calc
_refine_ls_wR_factor_gt 0.1869
_refine_ls_wR_factor_ref 0.2205
_reflns_number_gt 1708
_reflns_number_total 3281
_reflns_threshold_expression I>2\s(I)
_cod_data_source_file hk2472.cif
_cod_data_source_block I
_cod_original_sg_symbol_H-M 'P 21/c'
_cod_database_code 2218727
_cod_database_fobs_code 2218727

loop_
_symmetry_equiv_pos_as_xyz
'x, y, z'
'-x, y+1/2, -z+1/2'
'-x, -y, -z'
'x, -y-1/2, z-1/2'

loop_
_atom_site_type_symbol
_atom_site_label
_atom_site_fract_x
_atom_site_fract_y
_atom_site_fract_z
_atom_site_U_iso_or_equiv
_atom_site_adp_type
_atom_site_calc_flag
_atom_site_refinement_flags
_atom_site_occupancy
Br Br1 0.97364(12) 0.08723(8) 0.18987(7) 0.0520(3) Uani d . 1
Br Br2 0.71557(15) -0.05878(9) 0.04712(7) 0.0616(4) Uani d . 1
S S1 0.5854(3) 0.09863(16) 0.20346(14) 0.0353(5) Uani d . 1
O O1 0.5802(9) 0.1912(5) 0.1362(5) 0.0554(17) Uani d . 1
O O2 0.4378(7) 0.0280(5) 0.2029(4) 0.0427(14) Uani d . 1
O O3 0.7951(9) -0.1813(5) 0.2399(5) 0.0521(16) Uani d . 1
N N1 0.6503(9) 0.1398(5) 0.3180(5) 0.0346(15) Uani d . 1
C C1 0.6964(10) 0.0579(6) 0.3926(6) 0.0296(16) Uani d . 1
C C2 0.6905(11) 0.0854(7) 0.4974(6) 0.0405(19) Uani d . 1
H H2 0.6569 0.1565 0.5163 0.049 Uiso calc R 1
C C3 0.7351(12) 0.0054(9) 0.5708(7) 0.051(2) Uani d . 1
H H3 0.7337 0.0242 0.6395 0.062 Uiso calc R 1
C C4 0.7809(13) -0.0996(8) 0.5460(7) 0.054(2) Uani d . 1
H H4 0.8088 -0.1523 0.5970 0.064 Uiso calc R 1
C C5 0.7859(11) -0.1275(7) 0.4450(6) 0.044(2) Uani d . 1
H H5 0.8149 -0.2001 0.4278 0.053 Uiso calc R 1
C C6 0.7480(10) -0.0488(6) 0.3675(6) 0.0319(16) Uani d . 1
C C7 0.7694(10) -0.0849(6) 0.2634(6) 0.0347(17) Uani d . 1
C C8 0.7569(10) 0.0054(7) 0.1794(6) 0.0348(17) Uani d . 1
C C9 0.6490(12) 0.2600(6) 0.3460(7) 0.047(2) Uani d . 1
H H9A 0.5998 0.3023 0.2873 0.056 Uiso calc R 1
H H9B 0.5745 0.2700 0.4005 0.056 Uiso calc R 1
C C10 0.8162(14) 0.3057(8) 0.3789(9) 0.065(3) Uani d . 1
H H10A 0.8047 0.3832 0.3958 0.098 Uiso calc R 1
H H10B 0.8902 0.2984 0.3248 0.098 Uiso calc R 1
H H10C 0.8651 0.2657 0.4381 0.098 Uiso calc R 1

loop_
_atom_site_aniso_label
_atom_site_aniso_U_11
_atom_site_aniso_U_22
_atom_site_aniso_U_33
_atom_site_aniso_U_12
_atom_site_aniso_U_13
_atom_site_aniso_U_23
Br1 0.0447(6) 0.0622(6) 0.0509(6) -0.0139(4) 0.0134(4) -0.0031(4)
Br2 0.0757(8) 0.0722(7) 0.0374(5) -0.0052(5) 0.0077(5) -0.0101(4)
S1 0.0405(12) 0.0358(10) 0.0293(10) 0.0021(9) 0.0010(8) 0.0063(8)
O1 0.069(4) 0.048(3) 0.049(4) 0.003(3) -0.001(3) 0.021(3)
O2 0.032(3) 0.053(4) 0.043(3) -0.010(3) 0.005(3) -0.007(3)
O3 0.074(5) 0.035(3) 0.047(4) 0.009(3) 0.010(3) -0.009(3)
N1 0.049(4) 0.026(3) 0.028(3) 0.002(3) 0.000(3) -0.001(2)
C1 0.027(4) 0.031(4) 0.030(4) -0.006(3) 0.000(3) -0.002(3)
C2 0.041(5) 0.050(5) 0.031(4) -0.003(4) 0.001(4) -0.012(4)
C3 0.057(6) 0.066(6) 0.032(4) -0.012(5) 0.005(4) -0.005(4)
C4 0.056(6) 0.060(6) 0.043(5) -0.004(5) -0.003(4) 0.020(4)
C5 0.046(5) 0.044(5) 0.044(5) 0.000(4) 0.009(4) 0.014(4)
C6 0.030(4) 0.034(4) 0.033(4) -0.001(3) 0.006(3) -0.004(3)
C7 0.031(4) 0.035(4) 0.038(4) 0.001(3) 0.000(3) 0.000(3)
C8 0.037(5) 0.040(4) 0.027(4) -0.008(4) 0.004(3) -0.004(3)
C9 0.058(6) 0.026(4) 0.056(5) 0.013(4) 0.005(4) 0.000(4)
C10 0.069(7) 0.036(5) 0.091(8) -0.011(5) 0.008(6) -0.011(5)

loop_
_atom_type_symbol
_atom_type_description
_atom_type_scat_dispersion_real
_atom_type_scat_dispersion_imag
_atom_type_scat_source
C C 0.0033 0.0016 'International Tables Vol C Tables 4.2.6.8 and 6.1.1.4'
H H 0.0000 0.0000 'International Tables Vol C Tables 4.2.6.8 and 6.1.1.4'
Br Br -0.2901 2.4595 'International Tables Vol C Tables 4.2.6.8 and 6.1.1.4'
N N 0.0061 0.0033 'International Tables Vol C Tables 4.2.6.8 and 6.1.1.4'
O O 0.0106 0.0060 'International Tables Vol C Tables 4.2.6.8 and 6.1.1.4'
S S 0.1246 0.1234 'International Tables Vol C Tables 4.2.6.8 and 6.1.1.4'

loop_
_geom_angle_atom_site_label_1
_geom_angle_atom_site_label_2
_geom_angle_atom_site_label_3
_geom_angle
_geom_angle_publ_flag
O1 S1 O2 119.0(4) yes
O1 S1 N1 109.3(4) yes
O2 S1 N1 111.5(3) yes
O1 S1 C8 110.8(4) yes
O2 S1 C8 104.2(4) yes
N1 S1 C8 100.3(3) yes
C1 N1 C9 120.6(6) ?
C1 N1 S1 118.2(5) ?
C9 N1 S1 121.1(5) ?
C6 C1 N1 122.4(7) ?
C6 C1 C2 118.7(7) ?
N1 C1 C2 118.9(7) ?
C3 C2 C1 119.1(8) ?
C3 C2 H2 120.4 ?
C1 C2 H2 120.4 ?
C4 C3 C2 122.1(8) ?
C4 C3 H3 119.0 ?
C2 C3 H3 119.0 ?
C3 C4 C5 119.4(8) ?
C3 C4 H4 120.3 ?
C5 C4 H4 120.3 ?
C4 C5 C6 121.1(8) ?
C4 C5 H5 119.5 ?
C6 C5 H5 119.5 ?
C1 C6 C5 119.6(7) ?
C1 C6 C7 123.8(7) ?
C5 C6 C7 116.6(7) ?
O3 C7 C6 123.7(7) ?
O3 C7 C8 119.1(7) ?
C6 C7 C8 117.3(6) ?
C7 C8 S1 108.0(5) ?
C7 C8 Br2 111.4(5) ?
S1 C8 Br2 110.3(4) ?
C7 C8 Br1 107.8(5) ?
S1 C8 Br1 109.4(4) ?
Br2 C8 Br1 109.9(4) ?
C10 C9 N1 114.5(7) ?
C10 C9 H9A 108.6 ?
N1 C9 H9A 108.6 ?
C10 C9 H9B 108.6 ?
N1 C9 H9B 108.6 ?
H9A C9 H9B 107.6 ?
C9 C10 H10A 109.5 ?
C9 C10 H10B 109.5 ?
H10A C10 H10B 109.5 ?
C9 C10 H10C 109.5 ?
H10A C10 H10C 109.5 ?
H10B C10 H10C 109.5 ?

loop_
_geom_bond_atom_site_label_1
_geom_bond_atom_site_label_2
_geom_bond_distance
_geom_bond_publ_flag
Br1 C8 1.947(8) ?
Br2 C8 1.898(7) ?
S1 O1 1.415(6) yes
S1 O2 1.428(6) yes
S1 N1 1.617(6) yes
S1 C8 1.792(8) yes
O3 C7 1.215(9) ?
N1 C1 1.408(9) ?
N1 C9 1.486(9) ?
C1 C6 1.388(10) ?
C1 C2 1.418(11) ?
C2 C3 1.380(13) ?
C2 H2 0.9300 ?
C3 C4 1.354(14) ?
C3 H3 0.9300 ?
C4 C5 1.371(13) ?
C4 H4 0.9300 ?
C5 C6 1.397(11) ?
C5 H5 0.9300 ?
C6 C7 1.457(11) ?
C7 C8 1.540(11) ?
C9 C10 1.442(14) ?
C9 H9A 0.9700 ?
C9 H9B 0.9700 ?
C10 H10A 0.9600 ?
C10 H10B 0.9600 ?
C10 H10C 0.9600 ?

loop_
_geom_hbond_atom_site_label_D
_geom_hbond_atom_site_label_H
_geom_hbond_atom_site_label_A
_geom_hbond_site_symmetry_A
_geom_hbond_distance_DH
_geom_hbond_distance_HA
_geom_hbond_distance_DA
_geom_hbond_angle_DHA
_geom_hbond_publ_flag
C2 H2 O1 4_566 0.93 2.52 3.390(10) 157.00 yes
C9 H9A O1 . 0.97 2.38 2.876(11) 111.00 yes

loop_
_geom_torsion_atom_site_label_1
_geom_torsion_atom_site_label_2
_geom_torsion_atom_site_label_3
_geom_torsion_atom_site_label_4
_geom_torsion
O1 S1 N1 C1 -167.9(6)
O2 S1 N1 C1 58.5(7)
C8 S1 N1 C1 -51.4(6)
O1 S1 N1 C9 16.6(8)
O2 S1 N1 C9 -117.0(7)
C8 S1 N1 C9 133.1(7)
C9 N1 C1 C6 -160.8(7)
S1 N1 C1 C6 23.7(10)
C9 N1 C1 C2 19.1(11)
S1 N1 C1 C2 -156.4(6)
C6 C1 C2 C3 -0.3(12)
N1 C1 C2 C3 179.8(8)
C1 C2 C3 C4 -1.5(14)
C2 C3 C4 C5 1.0(15)
C3 C4 C5 C6 1.4(14)
N1 C1 C6 C5 -177.6(7)
C2 C1 C6 C5 2.6(11)
N1 C1 C6 C7 3.7(12)
C2 C1 C6 C7 -176.1(8)
C4 C5 C6 C1 -3.2(13)
C4 C5 C6 C7 175.6(8)
C1 C6 C7 O3 -171.2(8)
C5 C6 C7 O3 10.1(12)
C1 C6 C7 C8 8.3(11)
C5 C6 C7 C8 -170.4(7)
O3 C7 C8 S1 139.1(7)
C6 C7 C8 S1 -40.4(8)
O3 C7 C8 Br2 17.8(10)
C6 C7 C8 Br2 -161.7(6)
O3 C7 C8 Br1 -102.8(8)
C6 C7 C8 Br1 77.7(7)
O1 S1 C8 C7 173.0(5)
O2 S1 C8 C7 -57.8(6)
N1 S1 C8 C7 57.7(6)
O1 S1 C8 Br2 -65.0(5)
O2 S1 C8 Br2 64.1(4)
N1 S1 C8 Br2 179.6(4)
O1 S1 C8 Br1 55.9(5)
O2 S1 C8 Br1 -174.9(4)
N1 S1 C8 Br1 -59.4(4)
C1 N1 C9 C10 65.8(11)
S1 N1 C9 C10 -118.8(8)

loop_
_cod_related_entry_id
_cod_related_entry_database
_cod_related_entry_code
1 ChemSpider 24740234
